data_7062003
loop_
_publ_author_name
'Hulushe, Siya T.'
'Malan, Frederick P.'
'Hosten, Eric C.'
'Lobb, Kevin A.'
'Khanye, Setshaba D.'
'Watkins, Gareth M.'

_publ_section_title
;
 Photo-and thermoresponsive N-salicylideneaniline derivatives: solid-state
 studies and structural aspects
;
_journal_name_full 'New Journal of Chemistry'
_journal_paper_doi 10.1039/D1NJ03056F
_journal_year 2022
_chemical_absolute_configuration unk
_chemical_formula_moiety 'C14 H14 N2 O6'
_chemical_formula_sum 'C14 H14 N2 O6'
_chemical_formula_weight 306.27
_chemical_name_common 5-nitrosalicylaldehyde-o-anisidine
_chemical_name_systematic 2-((E)-(2-methoxyphenyliminio)methyl)-4-nitrophenolate
_space_group_crystal_system monoclinic
_space_group_IT_number 15
_space_group_name_Hall '-C 2yc'
_space_group_name_H-M_alt 'C 1 2/c 1'
_atom_sites_solution_hydrogens mixed
_atom_sites_solution_primary dual
_atom_sites_solution_secondary difmap
_audit_creation_method SHELXL-2016/6
_audit_update_record
;
2022-07-18 deposited with the CCDC.	2022-10-24 downloaded from the CCDC.
;
_cell_angle_alpha 90
_cell_angle_beta 111.639(4)
_cell_angle_gamma 90
_cell_formula_units_Z 8
_cell_length_a 26.121(3)
_cell_length_b 7.0281(7)
_cell_length_c 15.8739(17)
_cell_measurement_reflns_used 2135
_cell_measurement_temperature 298(2)
_cell_measurement_theta_max 20.75
_cell_measurement_theta_min 2.65
_cell_volume 2708.8(5)
_computing_cell_refinement 'Bruker SAINT'
_computing_data_collection 'Bruker APEX4'
_computing_data_reduction 'Bruker SAINT'
_computing_molecular_graphics 'Bruker SHELXTL'
_computing_publication_material 'Bruker SHELXTL'
_computing_structure_refinement 'SHELXL-2016/6 (Sheldrick, 2016)'
_computing_structure_solution 'SHELXT 2014/5 (Sheldrick, 2014)'
_diffrn_ambient_temperature 298(2)
_diffrn_detector_area_resol_mean 8.03
_diffrn_measured_fraction_theta_full 0.997
_diffrn_measured_fraction_theta_max 0.997
_diffrn_measurement_device_type 'Bruker APEX-IV CCD'
_diffrn_measurement_method '\f and \w scans'
_diffrn_radiation_monochromator graphite
_diffrn_radiation_probe x-ray
_diffrn_radiation_type MoK\a
_diffrn_radiation_wavelength 0.71073
_diffrn_reflns_av_R_equivalents 0.1243
_diffrn_reflns_av_unetI/netI 0.0468
_diffrn_reflns_Laue_measured_fraction_full 0.997
_diffrn_reflns_Laue_measured_fraction_max 0.997
_diffrn_reflns_limit_h_max 26
_diffrn_reflns_limit_h_min -26
_diffrn_reflns_limit_k_max 7
_diffrn_reflns_limit_k_min -6
_diffrn_reflns_limit_l_max 16
_diffrn_reflns_limit_l_min -16
_diffrn_reflns_number 14279
_diffrn_reflns_point_group_measured_fraction_full 0.997
_diffrn_reflns_point_group_measured_fraction_max 0.997
_diffrn_reflns_theta_full 21.263
_diffrn_reflns_theta_max 21.263
_diffrn_reflns_theta_min 2.650
_diffrn_source 'rotating-anode X-ray tube'
_exptl_absorpt_coefficient_mu 0.110
_exptl_absorpt_correction_T_max 0.7446
_exptl_absorpt_correction_T_min 0.6255
_exptl_absorpt_correction_type multi-scan
_exptl_absorpt_process_details 'SADABS-2016/2 (Bruker AXS)'
_exptl_crystal_colour red-orange
_exptl_crystal_density_diffrn 1.424
_exptl_crystal_density_method 'Not measured'
_exptl_crystal_description prism
_exptl_crystal_F_000 1216
_exptl_crystal_recrystallization_method 'slow evaporation from water/methanol mixture'
_exptl_crystal_size_max 0.345
_exptl_crystal_size_mid 0.181
_exptl_crystal_size_min 0.167
_refine_diff_density_max 0.011
_refine_diff_density_min -0.010
_refine_diff_density_rms 0.002
_refine_ls_extinction_method none
_refine_ls_goodness_of_fit_ref 1.058
_refine_ls_hydrogen_treatment constr
_refine_ls_matrix_type full
_refine_ls_number_parameters 198
_refine_ls_number_reflns 1506
_refine_ls_number_restraints 0
_refine_ls_restrained_S_all 1.058
_refine_ls_R_factor_all 0.1247
_refine_ls_R_factor_gt 0.0572
_refine_ls_shift/su_max 0.135
_refine_ls_shift/su_mean 0.009
_refine_ls_structure_factor_coef Fsqd
_refine_ls_weighting_details 'w=1/[\s^2^(Fo^2^)+(0.0985P)^2^+0.0204P] where P=(Fo^2^+2Fc^2^)/3'
_refine_ls_weighting_scheme calc
_refine_ls_wR_factor_gt 0.1502
_refine_ls_wR_factor_ref 0.2331
_reflns_Friedel_coverage 0.000
_reflns_number_gt 875
_reflns_number_total 1506
_reflns_threshold_expression 'I > 2\s(I)'
_cod_data_source_file d1nj03056f3.cif
_cod_data_source_block SOLVE_1E_a
_cod_original_sg_symbol_Hall '-C 2yn'
_cod_original_sg_symbol_H-M 'C 2/c'
_cod_database_code 7062003
_shelx_space_group_comment
;
The symmetry employed for this shelxl refinement is uniquely defined
by the following loop, which should always be used as a source of
symmetry information in preference to the above space-group names.
They are only intended as comments.
;
_shelx_estimated_absorpt_t_min 0.963
_shelx_estimated_absorpt_t_max 0.982

loop_
_space_group_symop_operation_xyz
'x, y, z'
'-x, y, -z+1/2'
'x+1/2, y+1/2, z'
'-x+1/2, y+1/2, -z+1/2'
'-x, -y, -z'
'x, -y, z-1/2'
'-x+1/2, -y+1/2, -z'
'x+1/2, -y+1/2, z-1/2'

loop_
_atom_site_label
_atom_site_type_symbol
_atom_site_fract_x
_atom_site_fract_y
_atom_site_fract_z
_atom_site_U_iso_or_equiv
_atom_site_adp_type
_atom_site_occupancy
_atom_site_site_symmetry_order
_atom_site_calc_flag
_atom_site_refinement_flags_posn
_atom_site_refinement_flags_adp
_atom_site_refinement_flags_occupancy
_atom_site_disorder_assembly
_atom_site_disorder_group
O1 O 0.48711(18) 0.2600(6) 0.3866(3) 0.121(3) Uani 1 1 d . . . . .
O4 O 0.61842(18) 0.3556(7) 0.4553(3) 0.124(3) Uani 1 1 d . . . . .
N1 N 0.5577(2) 0.2948(7) 0.5485(3) 0.104(3) Uani 1 1 d . . . . .
H1 H 0.548302 0.293380 0.490593 0.125 Uiso 1 1 calc R U . . .
O2 O 0.3420(2) 0.0891(8) 0.6135(4) 0.145(3) Uani 1 1 d . . . . .
O3 O 0.2842(2) 0.0404(9) 0.4776(4) 0.157(3) Uani 1 1 d . . . . .
N2 N 0.3303(3) 0.0842(8) 0.5316(5) 0.127(3) Uani 1 1 d . . . . .
C11 C 0.4640(2) 0.2174(8) 0.5169(4) 0.100(3) Uani 1 1 d . . . . .
C12 C 0.4506(3) 0.2186(8) 0.4203(4) 0.104(3) Uani 1 1 d . . . . .
C21 C 0.6133(2) 0.3381(8) 0.5979(4) 0.101(3) Uani 1 1 d . . . . .
C15 C 0.3724(3) 0.1300(8) 0.4952(5) 0.106(3) Uani 1 1 d . . . . .
C1 C 0.5182(3) 0.2565(8) 0.5776(4) 0.107(3) Uani 1 1 d . . . . .
H1A H 0.525897 0.254780 0.639628 0.129 Uiso 1 1 calc R U . . .
C16 C 0.4241(3) 0.1722(9) 0.5521(4) 0.109(3) Uani 1 1 d . . . . .
H16 H 0.432933 0.170878 0.614453 0.130 Uiso 1 1 calc R U . . .
C22 C 0.6458(3) 0.3714(8) 0.5477(4) 0.106(3) Uani 1 1 d . . . . .
C13 C 0.3959(3) 0.1673(10) 0.3660(4) 0.115(3) Uani 1 1 d . . . . .
H13 H 0.385979 0.162615 0.303403 0.138 Uiso 1 1 calc R U . . .
C26 C 0.6365(3) 0.3425(10) 0.6906(4) 0.116(3) Uani 1 1 d . . . . .
H26 H 0.615125 0.316885 0.724844 0.140 Uiso 1 1 calc R U . . .
C14 C 0.3579(3) 0.1249(9) 0.4015(5) 0.116(3) Uani 1 1 d . . . . .
H14 H 0.322210 0.092597 0.363849 0.139 Uiso 1 1 calc R U . . .
C23 C 0.7012(3) 0.4163(9) 0.5900(5) 0.117(3) Uani 1 1 d . . . . .
H23 H 0.722853 0.441591 0.556095 0.140 Uiso 1 1 calc R U . . .
C24 C 0.7233(3) 0.4225(11) 0.6825(5) 0.129(3) Uani 1 1 d . . . . .
H24 H 0.760343 0.452755 0.711734 0.155 Uiso 1 1 calc R U . . .
C25 C 0.6917(3) 0.3848(10) 0.7330(5) 0.127(3) Uani 1 1 d . . . . .
H25 H 0.707433 0.387796 0.795958 0.153 Uiso 1 1 calc R U . . .
C27 C 0.6482(3) 0.3953(11) 0.3974(5) 0.131(3) Uani 1 1 d . . . . .
H27A H 0.662171 0.523011 0.407819 0.197 Uiso 1 1 calc R U . . .
H27B H 0.624056 0.381769 0.335255 0.197 Uiso 1 1 calc R U . . .
H27C H 0.678341 0.307676 0.410419 0.197 Uiso 1 1 calc R U . . .
O5 O 0.500000 0.0169(10) 0.250000 0.198(4) Uani 1 2 d GS T P . .
H5WA H 0.525741 -0.050079 0.286523 0.297 Uiso 0.5 1 d G U P . .
H5WB H 0.503647 0.131739 0.268092 0.297 Uiso 0.5 1 d G U P . .
O6 O 0.491(4) 0.5116(11) 0.249(7) 0.165(18) Uani 0.5 1 d G . P . .
H6WA H 0.493671 0.466684 0.300598 0.247 Uiso 0.5 1 d G U P . .
H6WB H 0.492415 0.421267 0.214765 0.247 Uiso 0.5 1 d G U P . .

loop_
_atom_site_aniso_label
_atom_site_aniso_U_11
_atom_site_aniso_U_22
_atom_site_aniso_U_33
_atom_site_aniso_U_23
_atom_site_aniso_U_13
_atom_site_aniso_U_12
O1 0.125(4) 0.136(4) 0.110(4) 0.004(2) 0.052(3) -0.012(2)
O4 0.127(4) 0.146(4) 0.112(4) 0.002(3) 0.059(3) -0.012(3)
N1 0.108(4) 0.110(4) 0.101(4) -0.002(2) 0.046(3) -0.004(3)
O2 0.146(5) 0.173(5) 0.138(5) -0.016(3) 0.076(4) -0.029(3)
O3 0.119(4) 0.193(6) 0.168(5) -0.010(4) 0.064(4) -0.026(4)
N2 0.115(5) 0.127(5) 0.148(6) -0.011(4) 0.060(4) -0.011(3)
C11 0.102(4) 0.098(4) 0.099(4) 0.000(3) 0.038(3) -0.009(3)
C12 0.111(5) 0.098(5) 0.108(5) 0.000(3) 0.044(4) 0.000(3)
C21 0.094(4) 0.108(5) 0.102(5) -0.005(3) 0.039(3) -0.011(3)
C15 0.105(5) 0.103(5) 0.124(5) -0.001(3) 0.057(4) -0.005(3)
C1 0.111(5) 0.111(5) 0.107(4) 0.001(3) 0.049(4) -0.005(3)
C16 0.111(5) 0.112(5) 0.106(4) -0.002(3) 0.044(4) -0.009(3)
C22 0.110(5) 0.109(5) 0.103(5) 0.003(3) 0.046(4) 0.002(3)
C13 0.115(5) 0.124(5) 0.103(4) 0.001(3) 0.038(4) -0.002(4)
C26 0.112(5) 0.130(5) 0.113(5) -0.005(4) 0.049(4) -0.008(4)
C14 0.106(5) 0.119(5) 0.121(6) -0.001(4) 0.039(4) -0.008(3)
C23 0.102(5) 0.130(6) 0.121(6) 0.000(4) 0.044(4) -0.003(4)
C24 0.104(5) 0.151(6) 0.126(6) -0.002(4) 0.036(4) -0.008(4)
C25 0.120(5) 0.151(6) 0.110(5) -0.005(4) 0.041(4) -0.006(4)
C27 0.143(6) 0.143(6) 0.126(5) -0.003(4) 0.070(4) -0.006(4)
O5 0.284(12) 0.144(7) 0.162(8) 0.000 0.077(7) 0.000
O6 0.23(5) 0.131(6) 0.145(8) -0.012(16) 0.08(3) 0.004(12)

loop_
_atom_type_symbol
_atom_type_description
_atom_type_scat_dispersion_real
_atom_type_scat_dispersion_imag
_atom_type_scat_source
C C 0.0033 0.0016 'International Tables Vol C Tables 4.2.6.8 and 6.1.1.4'
H H 0.0000 0.0000 'International Tables Vol C Tables 4.2.6.8 and 6.1.1.4'
N N 0.0061 0.0033 'International Tables Vol C Tables 4.2.6.8 and 6.1.1.4'
O O 0.0106 0.0060 'International Tables Vol C Tables 4.2.6.8 and 6.1.1.4'

loop_
_geom_angle_atom_site_label_1
_geom_angle_atom_site_label_2
_geom_angle_atom_site_label_3
_geom_angle
_geom_angle_site_symmetry_1
_geom_angle_site_symmetry_3
_geom_angle_publ_flag
C22 O4 C27 118.3(5) . . ?
C1 N1 C21 129.5(5) . . ?
C1 N1 H1 115.2 . . ?
C21 N1 H1 115.2 . . ?
O2 N2 O3 123.0(6) . . ?
O2 N2 C15 119.2(6) . . ?
O3 N2 C15 117.8(7) . . ?
C16 C11 C1 118.8(5) . . ?
C16 C11 C12 120.4(5) . . ?
C1 C11 C12 120.8(5) . . ?
O1 C12 C13 122.7(6) . . ?
O1 C12 C11 121.1(6) . . ?
C13 C12 C11 116.1(6) . . ?
C26 C21 C22 119.5(6) . . ?
C26 C21 N1 124.1(5) . . ?
C22 C21 N1 116.3(5) . . ?
C16 C15 C14 122.0(5) . . ?
C16 C15 N2 120.0(6) . . ?
C14 C15 N2 118.1(6) . . ?
N1 C1 C11 121.5(6) . . ?
N1 C1 H1A 119.3 . . ?
C11 C1 H1A 119.2 . . ?
C15 C16 C11 119.6(6) . . ?
C15 C16 H16 120.2 . . ?
C11 C16 H16 120.2 . . ?
O4 C22 C21 114.3(5) . . ?
O4 C22 C23 124.9(6) . . ?
C21 C22 C23 120.8(6) . . ?
C14 C13 C12 122.5(6) . . ?
C14 C13 H13 118.7 . . ?
C12 C13 H13 118.7 . . ?
C21 C26 C25 119.9(6) . . ?
C21 C26 H26 120.0 . . ?
C25 C26 H26 120.0 . . ?
C13 C14 C15 119.3(6) . . ?
C13 C14 H14 120.3 . . ?
C15 C14 H14 120.3 . . ?
C24 C23 C22 118.6(6) . . ?
C24 C23 H23 120.7 . . ?
C22 C23 H23 120.7 . . ?
C23 C24 C25 121.0(6) . . ?
C23 C24 H24 119.5 . . ?
C25 C24 H24 119.5 . . ?
C24 C25 C26 120.1(7) . . ?
C24 C25 H25 119.9 . . ?
C26 C25 H25 119.9 . . ?
O4 C27 H27A 109.5 . . ?
O4 C27 H27B 109.5 . . ?
H27A C27 H27B 109.5 . . ?
O4 C27 H27C 109.5 . . ?
H27A C27 H27C 109.5 . . ?
H27B C27 H27C 109.5 . . ?
H5WA O5 H5WB 109.5 . . ?
H5WA O5 H5WA 112.7 . 2_655 ?
H5WB O5 H5WA 135.9 . 2_655 ?
H5WA O5 H5WB 135.9 . 2_655 ?
H5WB O5 H5WB 36.6 . 2_655 ?
H5WA O5 H5WB 109.5 2_655 2_655 ?
H6WA O6 H6WB 109.5 . . ?
H6WA O6 H6WB 41.1 . 2_655 ?
H6WB O6 H6WB 75.1 . 2_655 ?

loop_
_geom_bond_atom_site_label_1
_geom_bond_atom_site_label_2
_geom_bond_distance
_geom_bond_site_symmetry_2
_geom_bond_publ_flag
O1 C12 1.286(7) . ?
O4 C22 1.379(7) . ?
O4 C27 1.433(7) . ?
N1 C1 1.302(7) . ?
N1 C21 1.407(7) . ?
N1 H1 0.8600 . ?
O2 N2 1.221(7) . ?
O3 N2 1.231(7) . ?
N2 C15 1.454(8) . ?
C11 C16 1.389(8) . ?
C11 C1 1.416(8) . ?
C11 C12 1.442(8) . ?
C12 C13 1.416(8) . ?
C21 C26 1.369(8) . ?
C21 C22 1.383(8) . ?
C15 C16 1.353(8) . ?
C15 C14 1.394(9) . ?
C1 H1A 0.9300 . ?
C16 H16 0.9300 . ?
C22 C23 1.388(8) . ?
C13 C14 1.345(8) . ?
C13 H13 0.9300 . ?
C26 C25 1.379(9) . ?
C26 H26 0.9300 . ?
C14 H14 0.9300 . ?
C23 C24 1.366(9) . ?
C23 H23 0.9300 . ?
C24 C25 1.373(9) . ?
C24 H24 0.9300 . ?
C25 H25 0.9300 . ?
C27 H27A 0.9600 . ?
C27 H27B 0.9600 . ?
C27 H27C 0.9600 . ?
O5 H5WA 0.8500 . ?
O5 H5WB 0.8499 . ?
O5 H5WA 0.85(3) 2_655 ?
O5 H5WB 0.850(19) 2_655 ?
O6 H6WA 0.8501 . ?
O6 H6WB 0.8499 . ?
O6 H6WB 0.86(11) 2_655 ?

loop_
_geom_hbond_atom_site_label_D
_geom_hbond_atom_site_label_H
_geom_hbond_atom_site_label_A
_geom_hbond_distance_DH
_geom_hbond_distance_HA
_geom_hbond_distance_DA
_geom_hbond_angle_DHA
_geom_hbond_site_symmetry_A
N1 H1 O1 0.86 1.84 2.563(6) 140.4 .
C1 H1A O6 0.93 2.56 3.28(15) 134.1 5_666
C16 H16 O5 0.93 2.58 3.312(7) 135.9 5_656
C23 H23 O3 0.93 2.47 3.391(8) 173.4 3
N1 H1 O4 0.86 2.15 2.574(6) 110.1 .
